data_7212572
loop_
_publ_author_name
'Hsu, Shu-Chun'
'Wu, Jing-Yun'
'Lee, Chin-Fen'
'Lee, Chung-Chou'
'Lai, Long-Li'
'Lu, Kuang-Lieh'

_publ_section_title
;
 Flexible &#x201C;piperazine--pyrazine&#x201D; building blocks:
 conformational isomerism of &#x201C;equatorial--axial&#x201D; sites
 toward the constructions of silver(i) coordination chains
;
_journal_issue 11
_journal_name_full CrystEngComm
_journal_page_first 3388
_journal_paper_doi 10.1039/c001735c
_journal_volume 12
_journal_year 2010
_chemical_formula_sum 'C12 H14 Ag F6 N6 P'
_chemical_formula_weight 495.13
_chemical_name_systematic
;
?
;
_space_group_IT_number 15
_symmetry_cell_setting monoclinic
_symmetry_space_group_name_Hall '-C 2yc'
_symmetry_space_group_name_H-M 'C 1 2/c 1'
_atom_sites_solution_hydrogens geom
_atom_sites_solution_primary direct
_atom_sites_solution_secondary difmap
_audit_creation_method SHELXL-97
_cell_angle_alpha 90.00
_cell_angle_beta 109.0290(10)
_cell_angle_gamma 90.00
_cell_formula_units_Z 4
_cell_length_a 15.8618(4)
_cell_length_b 6.4886(2)
_cell_length_c 16.1829(5)
_cell_measurement_reflns_used 3702
_cell_measurement_temperature 200(2)
_cell_measurement_theta_max 25.35
_cell_measurement_theta_min 2.037
_cell_volume 1574.54(8)
_computing_cell_refinement 'HKL Scalepack (Otwinowski & Minor 1997)'
_computing_data_collection 'Collect (Nonius BV, 1997-2000)'
_computing_data_reduction 'HKL Denzo and Scalepack (Otwinowski & Minor1997)'
_computing_structure_refinement 'SHELXL-97 (Sheldrick, 1997)'
_computing_structure_solution 'SIR92 (Giacovazzo et al, 1993)'
_diffrn_ambient_temperature 200(2)
_diffrn_measured_fraction_theta_full 0.998
_diffrn_measured_fraction_theta_max 0.998
_diffrn_measurement_device_type KappaCCD
_diffrn_measurement_method 'CCD rotation images, thick slices'
_diffrn_radiation_monochromator graphite
_diffrn_radiation_source 'fine-focus sealed tube'
_diffrn_radiation_type MoK\a
_diffrn_radiation_wavelength 0.71073
_diffrn_reflns_av_R_equivalents 0.0401
_diffrn_reflns_av_sigmaI/netI 0.0293
_diffrn_reflns_limit_h_max 18
_diffrn_reflns_limit_h_min -18
_diffrn_reflns_limit_k_max 7
_diffrn_reflns_limit_k_min -6
_diffrn_reflns_limit_l_max 19
_diffrn_reflns_limit_l_min -19
_diffrn_reflns_number 6127
_diffrn_reflns_theta_full 25.34
_diffrn_reflns_theta_max 25.34
_diffrn_reflns_theta_min 2.66
_exptl_absorpt_coefficient_mu 1.459
_exptl_absorpt_correction_T_max 0.7517
_exptl_absorpt_correction_T_min 0.6807
_exptl_absorpt_correction_type multi-scan
_exptl_crystal_colour yellow
_exptl_crystal_density_diffrn 2.089
_exptl_crystal_density_method 'not measured'
_exptl_crystal_description prism
_exptl_crystal_F_000 976
_exptl_crystal_size_max 0.34
_exptl_crystal_size_mid 0.18
_exptl_crystal_size_min 0.14
_refine_diff_density_max 0.497
_refine_diff_density_min -0.507
_refine_diff_density_rms 0.092
_refine_ls_extinction_coef 0.0040(3)
_refine_ls_extinction_expression Fc^*^=kFc[1+0.001xFc^2^\l^3^/sin(2\q)]^-1/4^
_refine_ls_extinction_method SHELXL
_refine_ls_goodness_of_fit_ref 1.026
_refine_ls_hydrogen_treatment constr
_refine_ls_matrix_type full
_refine_ls_number_parameters 123
_refine_ls_number_reflns 1434
_refine_ls_number_restraints 0
_refine_ls_restrained_S_all 1.026
_refine_ls_R_factor_all 0.0340
_refine_ls_R_factor_gt 0.0286
_refine_ls_shift/su_max 0.000
_refine_ls_shift/su_mean 0.000
_refine_ls_structure_factor_coef Fsqd
_refine_ls_weighting_details 'calc w=1/[\s^2^(Fo^2^)+(0.0342P)^2^+3.3573P] where P=(Fo^2^+2Fc^2^)/3'
_refine_ls_weighting_scheme calc
_refine_ls_wR_factor_gt 0.0691
_refine_ls_wR_factor_ref 0.0721
_reflns_number_gt 1266
_reflns_number_total 1434
_reflns_threshold_expression >2sigma(I)
_cod_data_source_file c001735c.txt
_cod_data_source_block 5608
_cod_original_sg_symbol_H-M C2/c
_cod_database_code 7212572

loop_
_symmetry_equiv_pos_as_xyz
'x, y, z'
'-x, y, -z+1/2'
'x+1/2, y+1/2, z'
'-x+1/2, y+1/2, -z+1/2'
'-x, -y, -z'
'x, -y, z-1/2'
'-x+1/2, -y+1/2, -z'
'x+1/2, -y+1/2, z-1/2'

loop_
_atom_site_label
_atom_site_type_symbol
_atom_site_fract_x
_atom_site_fract_y
_atom_site_fract_z
_atom_site_U_iso_or_equiv
_atom_site_adp_type
_atom_site_occupancy
_atom_site_symmetry_multiplicity
_atom_site_calc_flag
_atom_site_refinement_flags
Ag1 Ag 0.2500 1.2500 0.0000 0.04100(18) Uani 1 2 d S
N1 N 0.22429(15) 0.9840(4) 0.06558(15) 0.0307(5) Uani 1 1 d .
N2 N 0.19907(16) 0.6172(4) 0.14199(15) 0.0373(6) Uani 1 1 d .
N3 N 0.09336(14) 0.5102(4) 0.01345(14) 0.0280(5) Uani 1 1 d .
C1 C 0.16270(18) 0.8488(4) 0.02143(18) 0.0281(6) Uani 1 1 d .
H1 H 0.1271 0.8794 -0.0354 0.034 Uiso 1 1 calc R
C2 C 0.15062(17) 0.6601(4) 0.05955(16) 0.0253(6) Uani 1 1 d .
C3 C 0.2595(2) 0.7561(5) 0.1842(2) 0.0462(9) Uani 1 1 d .
H3 H 0.2942 0.7279 0.2416 0.055 Uiso 1 1 calc R
C4 C 0.2735(2) 0.9382(5) 0.14801(19) 0.0403(7) Uani 1 1 d .
H4 H 0.3169 1.0296 0.1804 0.048 Uiso 1 1 calc R
C5 C 0.02780(18) 0.5566(5) -0.07180(16) 0.0316(6) Uani 1 1 d .
H5A H 0.0147 0.4324 -0.1070 0.038 Uiso 1 1 calc R
H5B H 0.0524 0.6574 -0.1019 0.038 Uiso 1 1 calc R
C6 C 0.05762(18) 0.3596(4) 0.06149(19) 0.0327(6) Uani 1 1 d .
H6A H 0.1011 0.3342 0.1186 0.039 Uiso 1 1 calc R
H6B H 0.0456 0.2302 0.0298 0.039 Uiso 1 1 calc R
P1 P 0.0000 0.93188(17) 0.2500 0.0367(3) Uani 1 2 d S
F1 F 0.09234(18) 0.9290(5) 0.32596(16) 0.0925(9) Uani 1 1 d .
F2 F 0.0462(2) 0.9331(4) 0.17705(15) 0.0817(8) Uani 1 1 d .
F3 F 0.0000 0.6883(5) 0.2500 0.0748(11) Uani 1 2 d S
F4 F 0.0000 1.1741(5) 0.2500 0.0966(14) Uani 1 2 d S

loop_
_atom_site_aniso_label
_atom_site_aniso_U_11
_atom_site_aniso_U_22
_atom_site_aniso_U_33
_atom_site_aniso_U_23
_atom_site_aniso_U_13
_atom_site_aniso_U_12
Ag1 0.0471(3) 0.0232(2) 0.0609(3) -0.00168(14) 0.02880(19) -0.00908(13)
N1 0.0292(12) 0.0229(12) 0.0437(13) -0.0048(10) 0.0170(11) -0.0038(10)
N2 0.0323(13) 0.0391(15) 0.0340(13) 0.0048(11) 0.0017(11) -0.0102(11)
N3 0.0272(11) 0.0251(12) 0.0319(11) 0.0018(9) 0.0098(10) -0.0050(9)
C1 0.0290(14) 0.0242(14) 0.0328(14) 0.0012(11) 0.0123(12) 0.0003(12)
C2 0.0228(13) 0.0235(14) 0.0312(13) -0.0002(11) 0.0110(11) 0.0013(11)
C3 0.0426(19) 0.056(2) 0.0317(15) 0.0027(14) 0.0009(14) -0.0149(15)
C4 0.0339(16) 0.0432(19) 0.0425(16) -0.0104(14) 0.0107(14) -0.0149(14)
C5 0.0379(16) 0.0346(16) 0.0222(13) -0.0021(11) 0.0099(12) -0.0112(12)
C6 0.0293(15) 0.0261(15) 0.0361(14) 0.0099(12) 0.0015(12) -0.0069(11)
P1 0.0559(7) 0.0288(6) 0.0251(5) 0.000 0.0128(5) 0.000
F1 0.0766(17) 0.109(2) 0.0682(15) -0.0082(15) -0.0090(13) -0.0050(16)
F2 0.131(2) 0.0698(16) 0.0731(15) -0.0053(12) 0.0726(16) -0.0106(15)
F3 0.154(3) 0.0334(15) 0.0375(15) 0.000 0.0316(18) 0.000
F4 0.213(5) 0.0263(16) 0.0574(19) 0.000 0.053(2) 0.000

loop_
_atom_type_symbol
_atom_type_description
_atom_type_scat_dispersion_real
_atom_type_scat_dispersion_imag
_atom_type_scat_source
C C 0.0033 0.0016 'International Tables Vol C Tables 4.2.6.8 and 6.1.1.4'
H H 0.0000 0.0000 'International Tables Vol C Tables 4.2.6.8 and 6.1.1.4'
Ag Ag -0.8971 1.1015 'International Tables Vol C Tables 4.2.6.8 and 6.1.1.4'
F F 0.0171 0.0103 'International Tables Vol C Tables 4.2.6.8 and 6.1.1.4'
N N 0.0061 0.0033 'International Tables Vol C Tables 4.2.6.8 and 6.1.1.4'
P P 0.1023 0.0942 'International Tables Vol C Tables 4.2.6.8 and 6.1.1.4'

loop_
_geom_angle_atom_site_label_1
_geom_angle_atom_site_label_2
_geom_angle_atom_site_label_3
_geom_angle
_geom_angle_site_symmetry_1
_geom_angle_site_symmetry_3
N1 Ag1 N1 180.00(11) . 7_575
C1 N1 C4 118.3(2) . .
C1 N1 Ag1 119.40(18) . .
C4 N1 Ag1 122.03(19) . .
C3 N2 C2 117.1(3) . .
C2 N3 C5 120.5(2) . .
C2 N3 C6 118.9(2) . .
C5 N3 C6 110.9(2) . .
N1 C1 C2 121.1(2) . .
N1 C1 H1 119.5 . .
C2 C1 H1 119.5 . .
N2 C2 N3 117.3(2) . .
N2 C2 C1 120.1(2) . .
N3 C2 C1 122.5(2) . .
N2 C3 C4 123.7(3) . .
N2 C3 H3 118.2 . .
C4 C3 H3 118.2 . .
N1 C4 C3 119.6(3) . .
N1 C4 H4 120.2 . .
C3 C4 H4 120.2 . .
N3 C5 C6 110.8(2) . 5_565
N3 C5 H5A 109.5 . .
C6 C5 H5A 109.5 5_565 .
N3 C5 H5B 109.5 . .
C6 C5 H5B 109.5 5_565 .
H5A C5 H5B 108.1 . .
N3 C6 C5 109.3(2) . 5_565
N3 C6 H6A 109.8 . .
C5 C6 H6A 109.8 5_565 .
N3 C6 H6B 109.8 . .
C5 C6 H6B 109.8 5_565 .
H6A C6 H6B 108.3 . .
F4 P1 F1 90.67(12) . .
F4 P1 F1 90.67(12) . 2
F1 P1 F1 178.7(2) . 2
F4 P1 F2 89.71(10) . 2
F1 P1 F2 87.53(16) . 2
F1 P1 F2 92.48(16) 2 2
F4 P1 F2 89.71(10) . .
F1 P1 F2 92.48(16) . .
F1 P1 F2 87.53(16) 2 .
F2 P1 F2 179.4(2) 2 .
F4 P1 F3 180.000(2) . .
F1 P1 F3 89.33(12) . .
F1 P1 F3 89.33(12) 2 .
F2 P1 F3 90.29(10) 2 .
F2 P1 F3 90.29(10) . .

loop_
_geom_bond_atom_site_label_1
_geom_bond_atom_site_label_2
_geom_bond_distance
_geom_bond_site_symmetry_2
Ag1 N1 2.134(2) .
Ag1 N1 2.134(2) 7_575
N1 C1 1.334(3) .
N1 C4 1.341(4) .
N2 C3 1.331(4) .
N2 C2 1.334(3) .
N3 C2 1.373(3) .
N3 C5 1.463(3) .
N3 C6 1.473(3) .
C1 C2 1.412(4) .
C1 H1 0.9300 .
C3 C4 1.369(4) .
C3 H3 0.9300 .
C4 H4 0.9300 .
C5 C6 1.519(4) 5_565
C5 H5A 0.9700 .
C5 H5B 0.9700 .
C6 C5 1.519(4) 5_565
C6 H6A 0.9700 .
C6 H6B 0.9700 .
P1 F4 1.571(3) .
P1 F1 1.576(2) .
P1 F1 1.576(2) 2
P1 F2 1.580(2) 2
P1 F2 1.580(2) .
P1 F3 1.581(3) .
